data_4333860
loop_
_publ_author_name
'Hamid Khaledi'
'Marilyn M. Olmstead'
'Hapipah Mohd Ali'
'Noel F. Thomas'

_publ_section_title
;
 Indolenine meso-Substituted Dibenzotetraaza[14]annulene and Its
 Coordination Chemistry toward the Transition Metal Ions MnIII, FeIII,
 CoII, NiII, CuII, and PdII
;
_journal_name_full 'Inorganic Chemistry'
_journal_page_first 1926
_journal_page_last 1941
_journal_paper_doi 10.1021/ic302150j
_journal_volume 52
_journal_year 2013
_chemical_formula_moiety 'C38 H32 Cl Mn N6, C H Cl3'
_chemical_formula_sum 'C39 H33 Cl4 Mn N6'
_chemical_formula_weight 782.45
_chemical_name_systematic
; 
 ? 
;
_space_group_IT_number 14
_symmetry_cell_setting monoclinic
_symmetry_space_group_name_Hall '-P 2ybc'
_symmetry_space_group_name_H-M 'P 1 21/c 1'
_atom_sites_solution_hydrogens geom
_atom_sites_solution_primary direct
_atom_sites_solution_secondary difmap
_audit_creation_method SHELXL-97
_cell_angle_alpha 90.00
_cell_angle_beta 103.564(3)
_cell_angle_gamma 90.00
_cell_formula_units_Z 4
_cell_length_a 8.1123(11)
_cell_length_b 13.5986(19)
_cell_length_c 34.590(5)
_cell_measurement_reflns_used 4036
_cell_measurement_temperature 293(2)
_cell_measurement_theta_max 26.63
_cell_measurement_theta_min 2.35
_cell_volume 3709.4(9)
_computing_cell_refinement 'Bruker SAINT'
_computing_data_collection 'Bruker APEX2'
_computing_data_reduction 'Bruker SAINT'
_computing_molecular_graphics 'Bruker SHELXTL'
_computing_publication_material 'Bruker SHELXTL'
_computing_structure_refinement 'SHELXL-97 (Sheldrick, 2008)'
_computing_structure_solution 'SHELXS-97 (Sheldrick, 2008)'
_diffrn_ambient_temperature 293(2)
_diffrn_measured_fraction_theta_full 0.990
_diffrn_measured_fraction_theta_max 0.990
_diffrn_measurement_device_type 'Bruker APEX-II CCD'
_diffrn_measurement_method '\f and \w scans'
_diffrn_radiation_monochromator graphite
_diffrn_radiation_source 'fine-focus sealed tube'
_diffrn_radiation_type MoK\a
_diffrn_radiation_wavelength 0.71073
_diffrn_reflns_av_R_equivalents 0.0445
_diffrn_reflns_av_sigmaI/netI 0.0585
_diffrn_reflns_limit_h_max 10
_diffrn_reflns_limit_h_min -10
_diffrn_reflns_limit_k_max 15
_diffrn_reflns_limit_k_min -17
_diffrn_reflns_limit_l_max 44
_diffrn_reflns_limit_l_min -44
_diffrn_reflns_number 21272
_diffrn_reflns_theta_full 27.18
_diffrn_reflns_theta_max 27.18
_diffrn_reflns_theta_min 1.93
_exptl_absorpt_coefficient_mu 0.681
_exptl_absorpt_correction_T_max 0.9667
_exptl_absorpt_correction_T_min 0.6893
_exptl_absorpt_correction_type multi-scan
_exptl_absorpt_process_details SADABS
_exptl_crystal_colour Brown
_exptl_crystal_density_diffrn 1.401
_exptl_crystal_description Plate
_exptl_crystal_F_000 1608
_exptl_crystal_size_max 0.59
_exptl_crystal_size_mid 0.22
_exptl_crystal_size_min 0.05
_refine_diff_density_max 0.355
_refine_diff_density_min -0.252
_refine_diff_density_rms 0.054
_refine_ls_extinction_method none
_refine_ls_goodness_of_fit_ref 1.020
_refine_ls_hydrogen_treatment constr
_refine_ls_matrix_type full
_refine_ls_number_parameters 483
_refine_ls_number_reflns 8180
_refine_ls_number_restraints 12
_refine_ls_restrained_S_all 1.033
_refine_ls_R_factor_all 0.1040
_refine_ls_R_factor_gt 0.0581
_refine_ls_shift/su_max 0.001
_refine_ls_shift/su_mean 0.000
_refine_ls_structure_factor_coef Fsqd
_refine_ls_weighting_details 'calc w=1/[\s^2^(Fo^2^)+(0.0651P)^2^+1.3489P] where P=(Fo^2^+2Fc^2^)/3'
_refine_ls_weighting_scheme calc
_refine_ls_wR_factor_gt 0.1273
_refine_ls_wR_factor_ref 0.1457
_reflns_number_gt 5169
_reflns_number_total 8180
_reflns_threshold_expression >2sigma(I)
_cod_data_source_file ic302150j_si_002_08.cif
_cod_data_source_block MnLCl
_cod_original_sg_symbol_H-M 'P 21/c'
_cod_database_code 4333860

loop_
_symmetry_equiv_pos_as_xyz
'x, y, z'
'-x, y+1/2, -z+1/2'
'-x, -y, -z'
'x, -y-1/2, z-1/2'

loop_
_atom_site_label
_atom_site_type_symbol
_atom_site_fract_x
_atom_site_fract_y
_atom_site_fract_z
_atom_site_U_iso_or_equiv
_atom_site_adp_type
_atom_site_occupancy
_atom_site_symmetry_multiplicity
_atom_site_calc_flag
_atom_site_refinement_flags
_atom_site_disorder_assembly
_atom_site_disorder_group
Mn1 Mn 0.87567(6) 0.17288(4) 0.972889(13) 0.04016(15) Uani 1 1 d . . .
Cl1 Cl 0.62368(10) 0.26201(7) 0.94686(2) 0.0506(2) Uani 1 1 d . . .
N1 N 0.9556(4) 0.0356(2) 0.82907(8) 0.0594(8) Uani 1 1 d . . .
N2 N 1.0352(3) 0.23587(18) 0.94619(7) 0.0394(6) Uani 1 1 d . . .
N3 N 0.9808(3) 0.2592(2) 1.01680(7) 0.0430(6) Uani 1 1 d . . .
N4 N 0.7186(4) 0.1359(2) 1.11804(8) 0.0608(8) Uani 1 1 d . . .
N5 N 0.8026(3) 0.07942(19) 1.00891(7) 0.0418(6) Uani 1 1 d . . .
N6 N 0.8505(3) 0.05930(19) 0.93745(7) 0.0413(6) Uani 1 1 d . . .
C1 C 1.0287(5) 0.0269(3) 0.79567(9) 0.0580(10) Uani 1 1 d . . .
C2 C 0.9785(6) -0.0361(3) 0.76347(11) 0.0795(13) Uani 1 1 d . . .
H2 H 0.8876 -0.0790 0.7616 0.095 Uiso 1 1 calc R . .
C3 C 1.0700(8) -0.0322(3) 0.73433(12) 0.0892(15) Uani 1 1 d . . .
H3 H 1.0401 -0.0737 0.7125 0.107 Uiso 1 1 calc R . .
C4 C 1.2020(7) 0.0306(4) 0.73681(12) 0.0866(15) Uani 1 1 d . . .
H4 H 1.2597 0.0318 0.7166 0.104 Uiso 1 1 calc R . .
C5 C 1.2519(6) 0.0929(3) 0.76908(11) 0.0721(12) Uani 1 1 d . . .
H5 H 1.3429 0.1356 0.7709 0.087 Uiso 1 1 calc R . .
C6 C 1.1629(5) 0.0897(3) 0.79819(10) 0.0559(9) Uani 1 1 d . . .
C7 C 1.1851(5) 0.1477(3) 0.83642(10) 0.0536(9) Uani 1 1 d . . .
C8 C 1.3560(5) 0.1282(3) 0.86454(11) 0.0741(12) Uani 1 1 d . . .
H8A H 1.3629 0.0604 0.8724 0.111 Uiso 1 1 calc R . .
H8B H 1.3683 0.1692 0.8877 0.111 Uiso 1 1 calc R . .
H8C H 1.4448 0.1428 0.8513 0.111 Uiso 1 1 calc R . .
C9 C 1.1538(7) 0.2577(3) 0.82543(13) 0.0835(14) Uani 1 1 d . . .
H9A H 1.2303 0.2785 0.8097 0.125 Uiso 1 1 calc R . .
H9B H 1.1726 0.2963 0.8493 0.125 Uiso 1 1 calc R . .
H9C H 1.0390 0.2664 0.8105 0.125 Uiso 1 1 calc R . .
C10 C 1.0405(4) 0.1021(2) 0.85206(9) 0.0473(8) Uani 1 1 d . . .
C11 C 1.0019(4) 0.1241(2) 0.89067(9) 0.0440(8) Uani 1 1 d . . .
C12 C 1.0690(4) 0.2066(2) 0.91254(9) 0.0447(8) Uani 1 1 d . . .
H12 H 1.1446 0.2446 0.9025 0.054 Uiso 1 1 calc R . .
C13 C 1.1128(4) 0.3200(2) 0.96715(9) 0.0411(7) Uani 1 1 d . . .
C14 C 1.2129(4) 0.3884(2) 0.95320(10) 0.0491(8) Uani 1 1 d . . .
H14 H 1.2335 0.3808 0.9280 0.059 Uiso 1 1 calc R . .
C15 C 1.2814(4) 0.4670(3) 0.97637(11) 0.0554(9) Uani 1 1 d . . .
H15 H 1.3494 0.5118 0.9670 0.067 Uiso 1 1 calc R . .
C16 C 1.2496(5) 0.4799(3) 1.01362(11) 0.0575(9) Uani 1 1 d . . .
H16 H 1.2942 0.5340 1.0290 0.069 Uiso 1 1 calc R . .
C17 C 1.1527(4) 0.4132(3) 1.02790(10) 0.0529(9) Uani 1 1 d . . .
H17 H 1.1335 0.4217 1.0532 0.064 Uiso 1 1 calc R . .
C18 C 1.0826(4) 0.3328(2) 1.00511(9) 0.0408(7) Uani 1 1 d . . .
C19 C 0.9549(4) 0.2535(3) 1.05308(9) 0.0484(8) Uani 1 1 d . . .
H19 H 1.0064 0.3016 1.0710 0.058 Uiso 1 1 calc R . .
C20 C 0.8593(4) 0.1838(3) 1.06728(9) 0.0461(8) Uani 1 1 d . . .
C21 C 0.8210(4) 0.1963(3) 1.10679(9) 0.0495(8) Uani 1 1 d . . .
C22 C 0.8886(5) 0.2783(3) 1.13657(10) 0.0578(9) Uani 1 1 d . . .
C23 C 1.0803(5) 0.2679(4) 1.15350(12) 0.0825(14) Uani 1 1 d . . .
H23A H 1.1160 0.3129 1.1753 0.124 Uiso 1 1 calc R . .
H23B H 1.1390 0.2826 1.1331 0.124 Uiso 1 1 calc R . .
H23C H 1.1058 0.2019 1.1627 0.124 Uiso 1 1 calc R . .
C24 C 0.8349(6) 0.3812(3) 1.12046(12) 0.0815(13) Uani 1 1 d . . .
H24A H 0.7162 0.3810 1.1077 0.122 Uiso 1 1 calc R . .
H24B H 0.8990 0.3997 1.1015 0.122 Uiso 1 1 calc R . .
H24C H 0.8559 0.4275 1.1420 0.122 Uiso 1 1 calc R . .
C25 C 0.7925(5) 0.2531(3) 1.16753(11) 0.0665(11) Uani 1 1 d . . .
C26 C 0.7846(7) 0.3009(4) 1.20226(12) 0.0882(14) Uani 1 1 d . . .
H26 H 0.8516 0.3558 1.2108 0.106 Uiso 1 1 calc R . .
C27 C 0.6737(8) 0.2650(4) 1.22418(14) 0.1009(18) Uani 1 1 d . . .
H27 H 0.6653 0.2963 1.2476 0.121 Uiso 1 1 calc R . .
C28 C 0.5774(7) 0.1838(4) 1.21129(13) 0.0936(16) Uani 1 1 d . . .
H28 H 0.5036 0.1611 1.2262 0.112 Uiso 1 1 calc R . .
C29 C 0.5855(6) 0.1334(4) 1.17658(12) 0.0796(13) Uani 1 1 d . . .
H29 H 0.5211 0.0774 1.1684 0.096 Uiso 1 1 calc R . .
C30 C 0.6947(5) 0.1714(3) 1.15510(9) 0.0602(10) Uani 1 1 d . . .
C31 C 0.7924(4) 0.1003(3) 1.04550(9) 0.0452(8) Uani 1 1 d . . .
H31 H 0.7356 0.0554 1.0580 0.054 Uiso 1 1 calc R . .
C32 C 0.7395(4) -0.0097(2) 0.98943(9) 0.0422(7) Uani 1 1 d . . .
C33 C 0.6576(4) -0.0839(3) 1.00521(10) 0.0505(8) Uani 1 1 d . . .
H33 H 0.6411 -0.0777 1.0308 0.061 Uiso 1 1 calc R . .
C34 C 0.6005(4) -0.1667(3) 0.98310(11) 0.0527(9) Uani 1 1 d . . .
H34 H 0.5465 -0.2164 0.9939 0.063 Uiso 1 1 calc R . .
C35 C 0.6235(4) -0.1759(3) 0.94489(11) 0.0533(8) Uani 1 1 d . . .
H35 H 0.5851 -0.2320 0.9301 0.064 Uiso 1 1 calc R . .
C36 C 0.7024(4) -0.1029(2) 0.92867(10) 0.0492(8) Uani 1 1 d . . .
H36 H 0.7148 -0.1090 0.9027 0.059 Uiso 1 1 calc R . .
C37 C 0.7637(4) -0.0203(2) 0.95059(9) 0.0413(7) Uani 1 1 d . . .
C38 C 0.9036(4) 0.0545(2) 0.90423(9) 0.0440(7) Uani 1 1 d . . .
H38 H 0.8723 -0.0009 0.8884 0.053 Uiso 1 1 calc R . .
Cl2A Cl 0.8449(5) 0.4299(6) 0.8784(2) 0.0920(17) Uani 0.56(2) 1 d PD A 1
Cl3A Cl 0.6371(13) 0.3167(9) 0.8183(3) 0.152(3) Uani 0.56(2) 1 d PD A 1
Cl4A Cl 0.4855(8) 0.4635(6) 0.8554(5) 0.165(4) Uani 0.56(2) 1 d PD A 1
Cl2B Cl 0.8404(11) 0.4485(11) 0.8759(3) 0.129(4) Uani 0.44(2) 1 d PD A 2
Cl3B Cl 0.6604(11) 0.2992(8) 0.8247(3) 0.108(3) Uani 0.44(2) 1 d PD A 2
Cl4B Cl 0.5027(12) 0.4776(7) 0.8392(4) 0.220(7) Uani 0.44(2) 1 d PD A 2
C39 C 0.6457(6) 0.3837(3) 0.86097(12) 0.0831(13) Uani 1 1 d D . .
H39 H 0.6284 0.3363 0.8810 0.100 Uiso 1 1 calc R A 1

loop_
_atom_site_aniso_label
_atom_site_aniso_U_11
_atom_site_aniso_U_22
_atom_site_aniso_U_33
_atom_site_aniso_U_23
_atom_site_aniso_U_13
_atom_site_aniso_U_12
Mn1 0.0456(3) 0.0480(3) 0.0304(2) 0.0005(2) 0.01603(19) -0.0006(2)
Cl1 0.0477(4) 0.0626(6) 0.0431(4) 0.0067(4) 0.0133(3) 0.0031(4)
N1 0.081(2) 0.062(2) 0.0408(15) -0.0060(14) 0.0252(15) -0.0156(17)
N2 0.0447(14) 0.0426(15) 0.0339(13) -0.0026(11) 0.0153(11) -0.0032(12)
N3 0.0443(14) 0.0549(17) 0.0320(12) -0.0022(12) 0.0134(11) 0.0011(13)
N4 0.0648(19) 0.087(2) 0.0355(14) 0.0061(14) 0.0217(14) 0.0037(17)
N5 0.0449(14) 0.0506(17) 0.0338(13) 0.0076(12) 0.0171(11) 0.0051(13)
N6 0.0469(15) 0.0448(16) 0.0354(13) 0.0039(11) 0.0162(11) -0.0027(12)
C1 0.091(3) 0.053(2) 0.0346(17) -0.0043(15) 0.0244(17) -0.005(2)
C2 0.120(4) 0.073(3) 0.048(2) -0.018(2) 0.025(2) -0.026(3)
C3 0.157(5) 0.074(3) 0.043(2) -0.018(2) 0.036(3) -0.005(3)
C4 0.145(4) 0.080(3) 0.050(2) -0.005(2) 0.054(3) 0.012(3)
C5 0.108(3) 0.066(3) 0.055(2) -0.004(2) 0.045(2) -0.001(2)
C6 0.085(3) 0.049(2) 0.0416(18) -0.0028(15) 0.0309(18) 0.002(2)
C7 0.077(2) 0.049(2) 0.0451(18) -0.0089(15) 0.0354(18) -0.0119(18)
C8 0.073(3) 0.096(3) 0.062(2) -0.025(2) 0.032(2) -0.023(2)
C9 0.147(4) 0.050(2) 0.075(3) -0.005(2) 0.070(3) -0.019(3)
C10 0.066(2) 0.0435(19) 0.0370(16) -0.0018(15) 0.0205(15) -0.0049(17)
C11 0.0576(19) 0.0432(19) 0.0367(16) 0.0001(14) 0.0218(14) -0.0074(16)
C12 0.0536(19) 0.0471(19) 0.0391(16) 0.0002(14) 0.0223(14) -0.0053(15)
C13 0.0396(16) 0.0440(19) 0.0423(16) -0.0007(14) 0.0145(13) 0.0041(15)
C14 0.055(2) 0.051(2) 0.0450(18) -0.0022(16) 0.0189(15) -0.0066(17)
C15 0.054(2) 0.053(2) 0.062(2) -0.0014(18) 0.0166(17) -0.0096(17)
C16 0.062(2) 0.052(2) 0.059(2) -0.0147(18) 0.0136(18) -0.0080(18)
C17 0.055(2) 0.058(2) 0.0473(19) -0.0094(17) 0.0146(16) -0.0003(18)
C18 0.0389(16) 0.0462(19) 0.0382(15) -0.0023(14) 0.0108(13) 0.0048(15)
C19 0.0483(18) 0.062(2) 0.0373(16) -0.0057(15) 0.0140(14) 0.0032(17)
C20 0.0465(17) 0.062(2) 0.0327(15) 0.0042(15) 0.0149(13) 0.0067(17)
C21 0.0482(18) 0.069(2) 0.0332(16) 0.0053(15) 0.0142(14) 0.0079(17)
C22 0.068(2) 0.072(3) 0.0401(18) -0.0016(17) 0.0244(17) 0.003(2)
C23 0.078(3) 0.119(4) 0.048(2) -0.017(2) 0.010(2) -0.007(3)
C24 0.118(4) 0.074(3) 0.070(3) 0.003(2) 0.057(3) 0.004(3)
C25 0.087(3) 0.074(3) 0.045(2) 0.0058(19) 0.0291(19) 0.012(2)
C26 0.132(4) 0.091(3) 0.054(2) -0.010(2) 0.047(3) -0.002(3)
C27 0.157(5) 0.107(4) 0.058(3) -0.003(3) 0.064(3) 0.008(4)
C28 0.117(4) 0.123(4) 0.060(3) 0.019(3) 0.057(3) 0.012(4)
C29 0.093(3) 0.103(3) 0.055(2) 0.013(2) 0.041(2) 0.005(3)
C30 0.068(2) 0.082(3) 0.0351(17) 0.0101(18) 0.0218(16) 0.011(2)
C31 0.0449(17) 0.057(2) 0.0376(16) 0.0084(15) 0.0175(14) 0.0053(16)
C32 0.0359(16) 0.050(2) 0.0429(17) 0.0104(15) 0.0142(13) 0.0047(14)
C33 0.0480(19) 0.056(2) 0.0524(19) 0.0166(17) 0.0221(16) 0.0070(17)
C34 0.0454(18) 0.053(2) 0.065(2) 0.0190(19) 0.0245(16) 0.0061(17)
C35 0.0483(19) 0.048(2) 0.066(2) 0.0049(18) 0.0187(16) -0.0004(17)
C36 0.0514(19) 0.049(2) 0.0513(19) 0.0031(16) 0.0196(16) -0.0023(16)
C37 0.0390(16) 0.0484(19) 0.0397(16) 0.0080(14) 0.0152(13) 0.0018(14)
C38 0.0529(19) 0.0444(19) 0.0377(16) -0.0026(14) 0.0166(14) -0.0022(15)
Cl2A 0.073(3) 0.088(3) 0.108(4) -0.008(2) 0.006(2) 0.0024(19)
Cl3A 0.207(7) 0.196(7) 0.068(2) -0.043(3) 0.061(3) -0.115(5)
Cl4A 0.105(3) 0.118(4) 0.279(10) -0.001(4) 0.064(4) 0.022(3)
Cl2B 0.182(8) 0.135(7) 0.067(3) -0.023(3) 0.026(4) -0.048(5)
Cl3B 0.104(4) 0.124(4) 0.114(6) -0.040(4) 0.063(3) -0.022(4)
Cl4B 0.153(6) 0.251(12) 0.301(10) 0.181(12) 0.147(7) 0.106(7)
C39 0.102(3) 0.094(3) 0.063(3) 0.009(2) 0.040(2) -0.007(3)

loop_
_atom_type_symbol
_atom_type_description
_atom_type_scat_dispersion_real
_atom_type_scat_dispersion_imag
_atom_type_scat_source
C C 0.0033 0.0016 'International Tables Vol C Tables 4.2.6.8 and 6.1.1.4'
H H 0.0000 0.0000 'International Tables Vol C Tables 4.2.6.8 and 6.1.1.4'
Cl Cl 0.1484 0.1585 'International Tables Vol C Tables 4.2.6.8 and 6.1.1.4'
Mn Mn 0.3368 0.7283 'International Tables Vol C Tables 4.2.6.8 and 6.1.1.4'
N N 0.0061 0.0033 'International Tables Vol C Tables 4.2.6.8 and 6.1.1.4'

loop_
_geom_angle_atom_site_label_1
_geom_angle_atom_site_label_2
_geom_angle_atom_site_label_3
_geom_angle
_geom_angle_publ_flag
N3 Mn1 N6 157.98(11) y
N3 Mn1 N2 83.53(10) y
N6 Mn1 N2 91.91(10) y
N3 Mn1 N5 92.13(11) y
N6 Mn1 N5 83.33(11) y
N2 Mn1 N5 156.06(10) y
N3 Mn1 Cl1 99.74(8) y
N6 Mn1 Cl1 102.27(8) y
N2 Mn1 Cl1 101.80(8) y
N5 Mn1 Cl1 102.14(8) y
C10 N1 C1 107.1(3) ?
C12 N2 C13 122.3(3) y
C12 N2 Mn1 125.6(2) ?
C13 N2 Mn1 112.03(18) ?
C19 N3 C18 123.0(3) y
C19 N3 Mn1 124.5(2) ?
C18 N3 Mn1 112.39(18) ?
C21 N4 C30 106.8(3) ?
C31 N5 C32 122.8(3) y
C31 N5 Mn1 124.4(2) ?
C32 N5 Mn1 112.26(18) ?
C38 N6 C37 121.8(3) y
C38 N6 Mn1 125.3(2) ?
C37 N6 Mn1 112.82(19) ?
C6 C1 C2 121.0(3) ?
C6 C1 N1 111.9(3) ?
C2 C1 N1 127.1(4) ?
C3 C2 C1 116.9(4) ?
C3 C2 H2 121.5 ?
C1 C2 H2 121.5 ?
C4 C3 C2 121.9(4) ?
C4 C3 H3 119.1 ?
C2 C3 H3 119.1 ?
C3 C4 C5 120.9(4) ?
C3 C4 H4 119.5 ?
C5 C4 H4 119.5 ?
C6 C5 C4 117.9(4) ?
C6 C5 H5 121.0 ?
C4 C5 H5 121.0 ?
C1 C6 C5 121.4(3) ?
C1 C6 C7 108.1(3) ?
C5 C6 C7 130.5(4) ?
C6 C7 C8 111.9(3) ?
C6 C7 C10 98.8(3) ?
C8 C7 C10 111.2(3) ?
C6 C7 C9 108.0(3) ?
C8 C7 C9 113.5(4) ?
C10 C7 C9 112.5(3) ?
C7 C8 H8A 109.5 ?
C7 C8 H8B 109.5 ?
H8A C8 H8B 109.5 ?
C7 C8 H8C 109.5 ?
H8A C8 H8C 109.5 ?
H8B C8 H8C 109.5 ?
C7 C9 H9A 109.5 ?
C7 C9 H9B 109.5 ?
H9A C9 H9B 109.5 ?
C7 C9 H9C 109.5 ?
H9A C9 H9C 109.5 ?
H9B C9 H9C 109.5 ?
N1 C10 C11 120.3(3) ?
N1 C10 C7 114.0(3) ?
C11 C10 C7 125.5(3) ?
C38 C11 C12 123.3(3) y
C38 C11 C10 115.4(3) ?
C12 C11 C10 121.2(3) ?
N2 C12 C11 126.0(3) y
N2 C12 H12 117.0 ?
C11 C12 H12 117.0 ?
C14 C13 C18 119.0(3) ?
C14 C13 N2 125.9(3) ?
C18 C13 N2 115.1(3) y
C15 C14 C13 120.4(3) ?
C15 C14 H14 119.8 ?
C13 C14 H14 119.8 ?
C14 C15 C16 120.3(3) ?
C14 C15 H15 119.9 ?
C16 C15 H15 119.9 ?
C17 C16 C15 120.1(3) ?
C17 C16 H16 120.0 ?
C15 C16 H16 120.0 ?
C16 C17 C18 120.7(3) ?
C16 C17 H17 119.6 ?
C18 C17 H17 119.6 ?
C17 C18 C13 119.4(3) ?
C17 C18 N3 125.7(3) ?
C13 C18 N3 114.9(3) y
N3 C19 C20 127.1(3) y
N3 C19 H19 116.5 ?
C20 C19 H19 116.5 ?
C19 C20 C31 122.9(3) y
C19 C20 C21 120.3(3) ?
C31 C20 C21 116.8(3) ?
N4 C21 C20 119.6(3) ?
N4 C21 C22 114.5(3) ?
C20 C21 C22 125.8(3) ?
C25 C22 C21 98.6(3) ?
C25 C22 C24 108.4(3) ?
C21 C22 C24 113.3(3) ?
C25 C22 C23 110.8(3) ?
C21 C22 C23 111.2(3) ?
C24 C22 C23 113.5(4) ?
C22 C23 H23A 109.5 ?
C22 C23 H23B 109.5 ?
H23A C23 H23B 109.5 ?
C22 C23 H23C 109.5 ?
H23A C23 H23C 109.5 ?
H23B C23 H23C 109.5 ?
C22 C24 H24A 109.5 ?
C22 C24 H24B 109.5 ?
H24A C24 H24B 109.5 ?
C22 C24 H24C 109.5 ?
H24A C24 H24C 109.5 ?
H24B C24 H24C 109.5 ?
C30 C25 C26 120.8(4) ?
C30 C25 C22 108.6(3) ?
C26 C25 C22 130.5(4) ?
C25 C26 C27 118.4(5) ?
C25 C26 H26 120.8 ?
C27 C26 H26 120.8 ?
C28 C27 C26 119.9(4) ?
C28 C27 H27 120.0 ?
C26 C27 H27 120.0 ?
C27 C28 C29 122.6(4) ?
C27 C28 H28 118.7 ?
C29 C28 H28 118.7 ?
C30 C29 C28 116.3(5) ?
C30 C29 H29 121.8 ?
C28 C29 H29 121.8 ?
C25 C30 C29 122.0(4) ?
C25 C30 N4 111.4(3) ?
C29 C30 N4 126.6(4) ?
N5 C31 C20 126.0(3) y
N5 C31 H31 117.0 ?
C20 C31 H31 117.0 ?
C33 C32 C37 119.1(3) ?
C33 C32 N5 125.8(3) ?
C37 C32 N5 115.1(3) y
C34 C33 C32 120.3(3) ?
C34 C33 H33 119.8 ?
C32 C33 H33 119.8 ?
C33 C34 C35 120.1(3) ?
C33 C34 H34 120.0 ?
C35 C34 H34 120.0 ?
C36 C35 C34 120.4(3) ?
C36 C35 H35 119.8 ?
C34 C35 H35 119.8 ?
C35 C36 C37 120.5(3) ?
C35 C36 H36 119.8 ?
C37 C36 H36 119.8 ?
C36 C37 C32 119.6(3) ?
C36 C37 N6 125.8(3) ?
C32 C37 N6 114.6(3) y
N6 C38 C11 126.2(3) y
N6 C38 H38 116.9 ?
C11 C38 H38 116.9 ?
Cl4A C39 Cl2A 116.7(5) ?
Cl4A C39 Cl3A 111.8(5) ?
Cl2A C39 Cl3A 110.0(4) ?
Cl4A C39 Cl3B 122.2(5) ?
Cl2A C39 Cl3B 106.3(4) ?
Cl3A C39 Cl3B 11.6(7) ?
Cl4A C39 Cl4B 21.0(6) ?
Cl2A C39 Cl4B 110.9(6) ?
Cl3A C39 Cl4B 97.3(6) ?
Cl3B C39 Cl4B 108.8(6) ?
Cl4A C39 Cl2B 109.1(7) ?
Cl2A C39 Cl2B 8.5(6) ?
Cl3A C39 Cl2B 111.5(5) ?
Cl3B C39 Cl2B 109.5(5) ?
Cl4B C39 Cl2B 102.4(7) ?
Cl4A C39 H39 105.8 ?
Cl2A C39 H39 105.8 ?
Cl3A C39 H39 105.8 ?
Cl3B C39 H39 96.9 ?
Cl4B C39 H39 125.9 ?
Cl2B C39 H39 112.7 ?

loop_
_geom_bond_atom_site_label_1
_geom_bond_atom_site_label_2
_geom_bond_distance
_geom_bond_publ_flag
Mn1 N3 1.950(3) y
Mn1 N6 1.953(3) y
Mn1 N2 1.955(2) y
Mn1 N5 1.966(2) y
Mn1 Cl1 2.3654(10) y
N1 C10 1.291(4) y
N1 C1 1.422(4) ?
N2 C12 1.318(4) y
N2 C13 1.420(4) y
N3 C19 1.322(4) y
N3 C18 1.416(4) y
N4 C21 1.291(4) y
N4 C30 1.425(4) ?
N5 C31 1.318(4) y
N5 C32 1.422(4) y
N6 C38 1.320(4) y
N6 C37 1.422(4) y
C1 C6 1.370(5) ?
C1 C2 1.389(5) ?
C2 C3 1.386(6) ?
C2 H2 0.9300 ?
C3 C4 1.356(6) ?
C3 H3 0.9300 ?
C4 C5 1.384(6) ?
C4 H4 0.9300 ?
C5 C6 1.371(5) ?
C5 H5 0.9300 ?
C6 C7 1.514(4) ?
C7 C8 1.519(5) ?
C7 C10 1.534(4) ?
C7 C9 1.549(5) ?
C8 H8A 0.9600 ?
C8 H8B 0.9600 ?
C8 H8C 0.9600 ?
C9 H9A 0.9600 ?
C9 H9B 0.9600 ?
C9 H9C 0.9600 ?
C10 C11 1.472(4) y
C11 C38 1.388(4) y
C11 C12 1.391(4) y
C12 H12 0.9300 ?
C13 C14 1.394(4) ?
C13 C18 1.402(4) ?
C14 C15 1.372(5) ?
C14 H14 0.9300 ?
C15 C16 1.383(5) ?
C15 H15 0.9300 ?
C16 C17 1.366(5) ?
C16 H16 0.9300 ?
C17 C18 1.389(5) ?
C17 H17 0.9300 ?
C19 C20 1.386(5) y
C19 H19 0.9300 ?
C20 C31 1.400(5) y
C20 C21 1.481(4) y
C21 C22 1.530(5) ?
C22 C25 1.505(5) ?
C22 C24 1.532(6) ?
C22 C23 1.534(5) ?
C23 H23A 0.9600 ?
C23 H23B 0.9600 ?
C23 H23C 0.9600 ?
C24 H24A 0.9600 ?
C24 H24B 0.9600 ?
C24 H24C 0.9600 ?
C25 C30 1.374(6) ?
C25 C26 1.381(5) ?
C26 C27 1.394(7) ?
C26 H26 0.9300 ?
C27 C28 1.365(7) ?
C27 H27 0.9300 ?
C28 C29 1.397(6) ?
C28 H28 0.9300 ?
C29 C30 1.383(5) ?
C29 H29 0.9300 ?
C31 H31 0.9300 ?
C32 C33 1.389(4) ?
C32 C37 1.410(4) ?
C33 C34 1.379(5) ?
C33 H33 0.9300 ?
C34 C35 1.383(5) ?
C34 H34 0.9300 ?
C35 C36 1.371(5) ?
C35 H35 0.9300 ?
C36 C37 1.382(5) ?
C36 H36 0.9300 ?
C38 H38 0.9300 ?
Cl2A C39 1.706(7) ?
Cl3A C39 1.722(8) ?
Cl4A C39 1.668(7) ?
Cl2B C39 1.776(10) ?
Cl3B C39 1.726(8) ?
Cl4B C39 1.769(9) ?
C39 H39 0.9800 ?

loop_
_geom_hbond_atom_site_label_D
_geom_hbond_atom_site_label_H
_geom_hbond_atom_site_label_A
_geom_hbond_distance_DH
_geom_hbond_distance_HA
_geom_hbond_distance_DA
_geom_hbond_angle_DHA
_geom_hbond_site_symmetry_A
C39 H39 Cl1 0.98 2.50 3.442(4) 160.9 .
C34 H34 Cl1 0.93 2.80 3.595(3) 144.6 3_657
C26 H26 Cg 0.93 2.97 3.834(5) 155 4_566

loop_
_geom_torsion_atom_site_label_1
_geom_torsion_atom_site_label_2
_geom_torsion_atom_site_label_3
_geom_torsion_atom_site_label_4
_geom_torsion
_geom_torsion_publ_flag
N3 Mn1 N2 C12 168.5(3) ?
N6 Mn1 N2 C12 10.1(3) ?
N5 Mn1 N2 C12 87.9(4) ?
Cl1 Mn1 N2 C12 -92.9(3) ?
N3 Mn1 N2 C13 -12.1(2) ?
N6 Mn1 N2 C13 -170.5(2) ?
N5 Mn1 N2 C13 -92.7(3) ?
Cl1 Mn1 N2 C13 86.53(19) ?
N6 Mn1 N3 C19 -91.6(4) ?
N2 Mn1 N3 C19 -170.5(3) ?
N5 Mn1 N3 C19 -14.2(3) ?
Cl1 Mn1 N3 C19 88.5(3) ?
N6 Mn1 N3 C18 91.5(3) ?
N2 Mn1 N3 C18 12.5(2) ?
N5 Mn1 N3 C18 168.9(2) ?
Cl1 Mn1 N3 C18 -88.39(19) ?
N3 Mn1 N5 C31 18.1(3) ?
N6 Mn1 N5 C31 176.4(3) ?
N2 Mn1 N5 C31 96.9(3) ?
Cl1 Mn1 N5 C31 -82.4(2) ?
N3 Mn1 N5 C32 -170.0(2) ?
N6 Mn1 N5 C32 -11.6(2) ?
N2 Mn1 N5 C32 -91.2(3) ?
Cl1 Mn1 N5 C32 89.61(19) ?
N3 Mn1 N6 C38 -89.8(4) ?
N2 Mn1 N6 C38 -12.4(3) ?
N5 Mn1 N6 C38 -168.9(3) ?
Cl1 Mn1 N6 C38 90.1(3) ?
N3 Mn1 N6 C37 91.3(3) ?
N2 Mn1 N6 C37 168.7(2) ?
N5 Mn1 N6 C37 12.2(2) ?
Cl1 Mn1 N6 C37 -88.78(19) ?
C10 N1 C1 C6 0.2(4) ?
C10 N1 C1 C2 179.7(4) ?
C6 C1 C2 C3 -0.1(7) ?
N1 C1 C2 C3 -179.5(4) ?
C1 C2 C3 C4 -0.4(7) ?
C2 C3 C4 C5 0.7(8) ?
C3 C4 C5 C6 -0.5(7) ?
C2 C1 C6 C5 0.2(6) ?
N1 C1 C6 C5 179.8(4) ?
C2 C1 C6 C7 -179.9(4) ?
N1 C1 C6 C7 -0.4(4) ?
C4 C5 C6 C1 0.1(6) ?
C4 C5 C6 C7 -179.7(4) ?
C1 C6 C7 C8 117.6(4) ?
C5 C6 C7 C8 -62.6(5) ?
C1 C6 C7 C10 0.4(4) ?
C5 C6 C7 C10 -179.8(4) ?
C1 C6 C7 C9 -116.8(4) ?
C5 C6 C7 C9 63.0(6) ?
C1 N1 C10 C11 -176.3(3) ?
C1 N1 C10 C7 0.1(4) ?
C6 C7 C10 N1 -0.3(4) ?
C8 C7 C10 N1 -118.0(4) ?
C9 C7 C10 N1 113.5(4) ?
C6 C7 C10 C11 175.9(3) ?
C8 C7 C10 C11 58.2(4) ?
C9 C7 C10 C11 -70.3(5) ?
N1 C10 C11 C38 15.4(5) ?
C7 C10 C11 C38 -160.5(3) ?
N1 C10 C11 C12 -168.1(3) ?
C7 C10 C11 C12 15.9(5) ?
C13 N2 C12 C11 178.4(3) y
Mn1 N2 C12 C11 -2.3(5) ?
C38 C11 C12 N2 -7.8(5) ?
C10 C11 C12 N2 176.0(3) ?
C12 N2 C13 C14 9.1(5) y
Mn1 N2 C13 C14 -170.3(3) ?
C12 N2 C13 C18 -171.0(3) ?
Mn1 N2 C13 C18 9.6(3) ?
C18 C13 C14 C15 0.2(5) ?
N2 C13 C14 C15 -179.9(3) ?
C13 C14 C15 C16 -1.0(5) ?
C14 C15 C16 C17 1.4(6) ?
C15 C16 C17 C18 -1.1(5) ?
C16 C17 C18 C13 0.4(5) ?
C16 C17 C18 N3 179.9(3) ?
C14 C13 C18 C17 0.1(5) ?
N2 C13 C18 C17 -179.8(3) ?
C14 C13 C18 N3 -179.5(3) ?
N2 C13 C18 N3 0.7(4) ?
C19 N3 C18 C17 -7.1(5) y
Mn1 N3 C18 C17 169.8(3) ?
C19 N3 C18 C13 172.4(3) ?
Mn1 N3 C18 C13 -10.6(3) ?
C18 N3 C19 C20 -179.2(3) y
Mn1 N3 C19 C20 4.2(5) ?
N3 C19 C20 C31 8.4(5) ?
N3 C19 C20 C21 -170.6(3) ?
C30 N4 C21 C20 -174.8(3) ?
C30 N4 C21 C22 3.5(4) ?
C19 C20 C21 N4 173.4(3) ?
C31 C20 C21 N4 -5.7(5) ?
C19 C20 C21 C22 -4.7(5) ?
C31 C20 C21 C22 176.3(3) ?
N4 C21 C22 C25 -2.5(4) ?
C20 C21 C22 C25 175.6(3) ?
N4 C21 C22 C24 -116.9(4) ?
C20 C21 C22 C24 61.2(5) ?
N4 C21 C22 C23 113.8(4) ?
C20 C21 C22 C23 -68.0(4) ?
C21 C22 C25 C30 0.5(4) ?
C24 C22 C25 C30 118.6(4) ?
C23 C22 C25 C30 -116.2(4) ?
C21 C22 C25 C26 -175.7(5) ?
C24 C22 C25 C26 -57.6(6) ?
C23 C22 C25 C26 67.7(6) ?
C30 C25 C26 C27 -0.7(7) ?
C22 C25 C26 C27 175.1(4) ?
C25 C26 C27 C28 0.6(8) ?
C26 C27 C28 C29 0.4(9) ?
C27 C28 C29 C30 -1.3(7) ?
C26 C25 C30 C29 -0.3(6) ?
C22 C25 C30 C29 -176.8(4) ?
C26 C25 C30 N4 178.0(4) ?
C22 C25 C30 N4 1.4(4) ?
C28 C29 C30 C25 1.2(6) ?
C28 C29 C30 N4 -176.8(4) ?
C21 N4 C30 C25 -3.1(4) ?
C21 N4 C30 C29 175.1(4) ?
C32 N5 C31 C20 176.4(3) y
Mn1 N5 C31 C20 -12.4(4) ?
C19 C20 C31 N5 -3.8(5) ?
C21 C20 C31 N5 175.2(3) ?
C31 N5 C32 C33 1.5(5) y
Mn1 N5 C32 C33 -170.6(3) ?
C31 N5 C32 C37 -179.0(3) ?
Mn1 N5 C32 C37 8.8(3) ?
C37 C32 C33 C34 -0.1(5) ?
N5 C32 C33 C34 179.3(3) ?
C32 C33 C34 C35 -0.5(5) ?
C33 C34 C35 C36 -0.2(5) ?
C34 C35 C36 C37 1.6(5) ?
C35 C36 C37 C32 -2.2(5) ?
C35 C36 C37 N6 178.7(3) ?
C33 C32 C37 C36 1.5(4) ?
N5 C32 C37 C36 -178.0(3) ?
C33 C32 C37 N6 -179.3(3) ?
N5 C32 C37 N6 1.2(4) ?
C38 N6 C37 C36 -10.5(5) y
Mn1 N6 C37 C36 168.4(3) ?
C38 N6 C37 C32 170.4(3) ?
Mn1 N6 C37 C32 -10.7(3) ?
C37 N6 C38 C11 -173.9(3) y
Mn1 N6 C38 C11 7.3(5) ?
C12 C11 C38 N6 5.1(5) ?
C10 C11 C38 N6 -178.5(3) ?
